data_7222091
loop_
_publ_author_name
'Khorasani, S.'
'Botes, D. S.'
'Fernandes, M. A.'
'Levendis, D. C.'

_publ_section_title
;
 A single-crystal-to-single-crystal Diels--Alder reaction with mixed
 topochemical and topotactic behaviour
;
_journal_issue 46
_journal_name_full CrystEngComm
_journal_page_first 8933
_journal_paper_doi 10.1039/C5CE01301A
_journal_volume 17
_journal_year 2015
_chemical_formula_moiety '0.804(C28 H19 Br N2 O4 S2), 0.196(C14 H10 N2 O4 S2), 0.196(C14 H9 Br)'
_chemical_formula_sum 'C28 H19 Br N2 O4 S2'
_chemical_formula_weight 591.48
_space_group_crystal_system monoclinic
_space_group_IT_number 4
_space_group_name_Hall 'P 2yb'
_space_group_name_H-M_alt 'P 1 21 1'
_symmetry_space_group_name_Hall 'P 2yb'
_symmetry_space_group_name_H-M 'P 1 21 1'
_atom_sites_solution_hydrogens geom
_audit_creation_method SHELXL-2014/7
_audit_update_record
;
2015-08-07 deposited with the CCDC.
2015-08-20 downloaded from the CCDC.
;
_cell_angle_alpha 90
_cell_angle_beta 110.053(4)
_cell_angle_gamma 90
_cell_formula_units_Z 4
_cell_length_a 12.8578(11)
_cell_length_b 14.1427(12)
_cell_length_c 14.4105(13)
_cell_measurement_reflns_used 5166
_cell_measurement_temperature 173(2)
_cell_measurement_theta_max 27.97
_cell_measurement_theta_min 2.99
_cell_volume 2461.6(4)
_computing_cell_refinement 'Bruker SAINT'
_computing_data_collection 'Bruker APEX2'
_computing_data_reduction 'Bruker SAINT'
_computing_molecular_graphics 'Bruker SHELXTL'
_computing_publication_material 'Bruker SHELXTL'
_computing_structure_refinement 'SHELXL-2014/7 (Sheldrick, 2014)'
_computing_structure_solution 'SHELXS-97 (Sheldrick 2008)'
_diffrn_ambient_temperature 173(2)
_diffrn_measured_fraction_theta_full 0.998
_diffrn_measured_fraction_theta_max 0.998
_diffrn_measurement_device_type 'Bruker APEX-II CCD'
_diffrn_measurement_method '\f and \w scans'
_diffrn_radiation_type MoK\a
_diffrn_radiation_wavelength 0.71073
_diffrn_reflns_av_R_equivalents 0.2129
_diffrn_reflns_av_unetI/netI 0.1505
_diffrn_reflns_laue_measured_fraction_full 0.998
_diffrn_reflns_laue_measured_fraction_max 0.998
_diffrn_reflns_limit_h_max 15
_diffrn_reflns_limit_h_min -15
_diffrn_reflns_limit_k_max 16
_diffrn_reflns_limit_k_min -16
_diffrn_reflns_limit_l_max 17
_diffrn_reflns_limit_l_min -17
_diffrn_reflns_number 42789
_diffrn_reflns_point_group_measured_fraction_full 0.998
_diffrn_reflns_point_group_measured_fraction_max 0.998
_diffrn_reflns_theta_full 25.000
_diffrn_reflns_theta_max 25.000
_diffrn_reflns_theta_min 2.881
_exptl_absorpt_coefficient_mu 1.880
_exptl_absorpt_correction_T_max 0.8997
_exptl_absorpt_correction_T_min 0.6360
_exptl_absorpt_correction_type integration
_exptl_absorpt_process_details 'Face indexed absorption corrections carried out with XPREP'
_exptl_crystal_colour yellow
_exptl_crystal_density_diffrn 1.596
_exptl_crystal_description plate
_exptl_crystal_F_000 1200
_exptl_crystal_recrystallization_method 'Thermal solid-state reaction from CT crystal'
_exptl_crystal_size_max 0.470
_exptl_crystal_size_mid 0.200
_exptl_crystal_size_min 0.070
_refine_diff_density_max 0.743
_refine_diff_density_min -0.913
_refine_diff_density_rms 0.115
_refine_ls_abs_structure_details
;
 Flack x determined using 1258 quotients [(I+)-(I-)]/[(I+)+(I-)]
 (Parsons, Flack and Wagner, Acta Cryst. B69 (2013) 249-259).
;
_refine_ls_abs_structure_Flack 0.47(2)
_refine_ls_extinction_method none
_refine_ls_goodness_of_fit_ref 1.045
_refine_ls_hydrogen_treatment constr
_refine_ls_matrix_type full
_refine_ls_number_parameters 684
_refine_ls_number_reflns 8630
_refine_ls_number_restraints 507
_refine_ls_restrained_S_all 1.022
_refine_ls_R_factor_all 0.2224
_refine_ls_R_factor_gt 0.1038
_refine_ls_shift/su_max 0.001
_refine_ls_shift/su_mean 0.000
_refine_ls_structure_factor_coef Fsqd
_refine_ls_weighting_details 'w=1/[\s^2^(Fo^2^)+(0.0902P)^2^+16.9981P] where P=(Fo^2^+2Fc^2^)/3'
_refine_ls_weighting_scheme calc
_refine_ls_wR_factor_gt 0.2351
_refine_ls_wR_factor_ref 0.2969
_reflns_Friedel_coverage 0.913
_reflns_friedel_fraction_full 0.997
_reflns_friedel_fraction_max 0.997
_reflns_number_gt 3971
_reflns_number_total 8630
_reflns_threshold_expression 'I > 2\s(I)'
_cod_data_source_file c5ce01301a1.cif
_cod_data_source_block 37days_rxn_p21_refine
_cod_depositor_comments 'Adding full bibliography for 7222085--7222099.cif.'
_cod_database_code 7222091
_shelx_shelxl_version_number 2014/7
_shelx_space_group_comment
;
The symmetry employed for this shelxl refinement is uniquely defined
by the following loop, which should always be used as a source of
symmetry information in preference to the above space-group names.
They are only intended as comments.
;
_shelx_estimated_absorpt_t_min 0.472
_shelx_estimated_absorpt_t_max 0.880

loop_
_space_group_symop_operation_xyz
'x, y, z'
'-x, y+1/2, -z'

loop_
_atom_site_label
_atom_site_type_symbol
_atom_site_fract_x
_atom_site_fract_y
_atom_site_fract_z
_atom_site_U_iso_or_equiv
_atom_site_adp_type
_atom_site_occupancy
_atom_site_site_symmetry_order
_atom_site_calc_flag
_atom_site_refinement_flags_posn
_atom_site_refinement_flags_adp
_atom_site_refinement_flags_occupancy
_atom_site_disorder_assembly
_atom_site_disorder_group
C1A C -0.075(4) 0.577(3) -0.212(2) 0.082(5) Uiso 0.210(5) 1 d G U P A 1
C2A C -0.050(3) 0.572(3) -0.104(2) 0.082(5) Uiso 0.210(5) 1 d G U P A 1
C3A C 0.061(3) 0.571(3) -0.059(3) 0.082(5) Uiso 0.210(5) 1 d G U P A 1
C4A C 0.114(3) 0.574(4) -0.136(3) 0.082(5) Uiso 0.210(5) 1 d G U P A 1
C5A C -0.127(3) 0.564(3) 0.143(3) 0.082(5) Uiso 0.210(5) 1 d G U P A 1
C6A C -0.074(3) 0.565(2) 0.066(2) 0.082(5) Uiso 0.210(5) 1 d G U P A 1
C7A C 0.037(3) 0.566(3) 0.111(2) 0.082(5) Uiso 0.210(5) 1 d G U P A 1
C8A C 0.062(4) 0.567(4) 0.219(2) 0.082(5) Uiso 0.210(5) 1 d G U P A 1
C12A C -0.054(5) 0.565(4) 0.329(3) 0.082(5) Uiso 0.210(5) 1 d DG U P A 1
H12A H 0.0140 0.5411 0.3792 0.099 Uiso 0.210(5) 1 calc R U P A 1
H12B H -0.1159 0.5225 0.3267 0.099 Uiso 0.210(5) 1 calc R U P A 1
C13A C -0.078(5) 0.662(4) 0.357(3) 0.082(5) Uiso 0.210(5) 1 d DG U P A 1
H13A H -0.0260 0.7106 0.3620 0.099 Uiso 0.210(5) 1 calc R U P A 1
C14A C -0.167(6) 0.683(5) 0.377(4) 0.082(5) Uiso 0.210(5) 1 d DG U P A 1
H14A H -0.2203 0.6350 0.3725 0.099 Uiso 0.210(5) 1 calc R U P A 1
H14B H -0.1781 0.7452 0.3946 0.099 Uiso 0.210(5) 1 calc R U P A 1
N1A N 0.027(4) 0.577(4) -0.226(3) 0.082(5) Uiso 0.210(5) 1 d G U P A 1
N2A N -0.040(4) 0.565(3) 0.233(2) 0.082(5) Uiso 0.210(5) 1 d G U P A 1
O1A O -0.165(4) 0.583(4) -0.276(2) 0.082(5) Uiso 0.210(5) 1 d G U P A 1
O2A O 0.212(4) 0.572(5) -0.123(4) 0.082(5) Uiso 0.210(5) 1 d G U P A 1
O3A O -0.225(4) 0.564(4) 0.130(3) 0.082(5) Uiso 0.210(5) 1 d G U P A 1
O4A O 0.152(4) 0.570(5) 0.283(3) 0.082(5) Uiso 0.210(5) 1 d G U P A 1
S1A S -0.159(3) 0.564(3) -0.058(3) 0.082(5) Uiso 0.210(5) 1 d G U P A 1
S2A S 0.146(3) 0.567(4) 0.065(3) 0.082(5) Uiso 0.210(5) 1 d G U P A 1
C9A C 0.040(5) 0.577(5) -0.322(3) 0.082(5) Uiso 0.210(5) 1 d DG U P A 1
H9A H 0.1179 0.5591 -0.3118 0.099 Uiso 0.210(5) 1 calc R U P A 1
H9B H 0.0321 0.6439 -0.3452 0.099 Uiso 0.210(5) 1 calc R U P A 1
C10A C -0.032(7) 0.519(7) -0.406(8) 0.082(5) Uiso 0.210(5) 1 d D U P A 1
H10A H -0.1093 0.5302 -0.4336 0.099 Uiso 0.210(5) 1 calc R U P A 1
C11A C 0.013(10) 0.453(7) -0.441(8) 0.082(5) Uiso 0.210(5) 1 d D U P A 1
H11A H 0.0902 0.4417 -0.4128 0.099 Uiso 0.210(5) 1 calc R U P A 1
H11B H -0.0316 0.4146 -0.4938 0.099 Uiso 0.210(5) 1 calc R U P A 1
C15A C 0.1307(8) 0.825(2) -0.0517(19) 0.082(5) Uiso 0.210(5) 1 d G U P A 1
C16A C 0.0835(17) 0.834(3) -0.151(2) 0.082(5) Uiso 0.210(5) 1 d G U P A 1
C17A C 0.143(3) 0.837(4) -0.2188(12) 0.082(5) Uiso 0.210(5) 1 d G U P A 1
H17A H 0.2214 0.8308 -0.1945 0.099 Uiso 0.210(5) 1 calc R U P A 1
C18A C 0.091(4) 0.848(6) -0.3135(14) 0.082(5) Uiso 0.210(5) 1 d G U P A 1
H18A H 0.1316 0.8495 -0.3579 0.099 Uiso 0.210(5) 1 calc R U P A 1
C19A C -0.024(4) 0.857(6) -0.349(3) 0.082(5) Uiso 0.210(5) 1 d G U P A 1
H19A H -0.0615 0.8655 -0.4177 0.099 Uiso 0.210(5) 1 calc R U P A 1
C20A C -0.084(3) 0.853(6) -0.288(4) 0.082(5) Uiso 0.210(5) 1 d G U P A 1
H20A H -0.1625 0.8590 -0.3145 0.099 Uiso 0.210(5) 1 calc R U P A 1
C21A C -0.0337(17) 0.842(4) -0.187(3) 0.082(5) Uiso 0.210(5) 1 d G U P A 1
C22A C -0.0954(9) 0.841(5) -0.124(5) 0.082(5) Uiso 0.210(5) 1 d G U P A 1
H22A H -0.1736 0.8463 -0.1514 0.099 Uiso 0.210(5) 1 calc R U P A 1
C23A C -0.0471(16) 0.831(4) -0.026(4) 0.082(5) Uiso 0.210(5) 1 d G U P A 1
C24A C -0.111(3) 0.831(6) 0.039(6) 0.082(5) Uiso 0.210(5) 1 d G U P A 1
H24A H -0.1892 0.8352 0.0111 0.099 Uiso 0.210(5) 1 calc R U P A 1
C25A C -0.064(4) 0.824(6) 0.134(5) 0.082(5) Uiso 0.210(5) 1 d G U P A 1
H25A H -0.1068 0.8241 0.1765 0.099 Uiso 0.210(5) 1 calc R U P A 1
C26A C 0.052(4) 0.818(6) 0.174(4) 0.082(5) Uiso 0.210(5) 1 d G U P A 1
H26A H 0.0867 0.8145 0.2432 0.099 Uiso 0.210(5) 1 calc R U P A 1
C27A C 0.116(3) 0.817(4) 0.115(3) 0.082(5) Uiso 0.210(5) 1 d G U P A 1
H27A H 0.1945 0.8115 0.1448 0.099 Uiso 0.210(5) 1 calc R U P A 1
C28A C 0.0702(16) 0.824(3) 0.014(3) 0.082(5) Uiso 0.210(5) 1 d G U P A 1
Br1A Br 0.2857(8) 0.8167(15) -0.0021(9) 0.0602(11) Uani 0.210(5) 1 d G . P A 1
C1B C -0.0829(18) 0.6251(17) -0.2152(13) 0.065(4) Uani 0.790(5) 1 d D U P A 2
C2B C -0.0548(12) 0.6589(15) -0.1108(12) 0.055(3) Uani 0.790(5) 1 d D U P A 2
C3B C 0.0758(13) 0.6465(14) -0.0638(12) 0.051(3) Uani 0.790(5) 1 d D U P A 2
C4B C 0.1071(17) 0.5965(16) -0.1432(14) 0.058(4) Uani 0.790(5) 1 d D U P A 2
C5B C -0.1228(16) 0.607(2) 0.1383(16) 0.057(4) Uani 0.790(5) 1 d D U P A 2
C6B C -0.0723(13) 0.5920(19) 0.0626(13) 0.052(3) Uani 0.790(5) 1 d D U P A 2
C7B C 0.0365(13) 0.5877(19) 0.1055(12) 0.049(3) Uani 0.790(5) 1 d D U P A 2
C8B C 0.0659(15) 0.596(2) 0.2123(13) 0.054(4) Uani 0.790(5) 1 d D U P A 2
C15B C 0.1292(11) 0.7486(14) -0.0412(12) 0.044(3) Uani 0.790(5) 1 d D U P A 2
C16B C 0.0880(13) 0.8031(16) -0.1399(13) 0.047(4) Uani 0.790(5) 1 d D U P A 2
C17B C 0.1512(16) 0.836(3) -0.1952(18) 0.050(5) Uani 0.790(5) 1 d D U P A 2
H17B H 0.2293 0.8281 -0.1720 0.060 Uiso 0.790(5) 1 calc R U P A 2
C18B C 0.0976(18) 0.881(3) -0.2845(17) 0.057(5) Uani 0.790(5) 1 d D U P A 2
H18B H 0.1405 0.9038 -0.3217 0.069 Uiso 0.790(5) 1 calc R U P A 2
C19B C -0.0153(18) 0.892(2) -0.3211(17) 0.056(5) Uani 0.790(5) 1 d D U P A 2
H19B H -0.0492 0.9279 -0.3798 0.067 Uiso 0.790(5) 1 calc R U P A 2
C20B C -0.0814(17) 0.851(3) -0.2695(17) 0.056(5) Uani 0.790(5) 1 d D U P A 2
H20B H -0.1598 0.8494 -0.2981 0.067 Uiso 0.790(5) 1 calc R U P A 2
C21B C -0.0281(13) 0.8124(16) -0.1771(14) 0.048(4) Uani 0.790(5) 1 d D U P A 2
C22B C -0.0841(12) 0.7641(15) -0.1138(13) 0.048(3) Uani 0.790(5) 1 d D U P A 2
H22B H -0.1661 0.7736 -0.1414 0.058 Uiso 0.790(5) 1 calc R U P A 2
C23B C -0.0371(12) 0.8016(16) -0.0098(14) 0.045(4) Uani 0.790(5) 1 d D U P A 2
C24B C -0.0959(15) 0.827(3) 0.0511(18) 0.054(5) Uani 0.790(5) 1 d D U P A 2
H24B H -0.1744 0.8233 0.0281 0.065 Uiso 0.790(5) 1 calc R U P A 2
C25B C -0.0397(17) 0.858(3) 0.1436(18) 0.057(5) Uani 0.790(5) 1 d D U P A 2
H25B H -0.0802 0.8817 0.1828 0.068 Uiso 0.790(5) 1 calc R U P A 2
C26B C 0.0744(17) 0.856(3) 0.1830(16) 0.054(5) Uani 0.790(5) 1 d D U P A 2
H26B H 0.1118 0.8800 0.2476 0.065 Uiso 0.790(5) 1 calc R U P A 2
C27B C 0.1337(15) 0.820(2) 0.1274(14) 0.047(5) Uani 0.790(5) 1 d D U P A 2
H27B H 0.2113 0.8106 0.1571 0.056 Uiso 0.790(5) 1 calc R U P A 2
C28B C 0.0816(12) 0.7965(15) 0.0288(13) 0.044(4) Uani 0.790(5) 1 d D U P A 2
O1B O -0.1744(14) 0.629(2) -0.2784(13) 0.079(7) Uani 0.790(5) 1 d D U P A 2
O2B O 0.1972(14) 0.570(2) -0.1382(16) 0.073(6) Uani 0.790(5) 1 d D U P A 2
O3B O -0.2198(12) 0.615(2) 0.1263(15) 0.076(6) Uani 0.790(5) 1 d D U P A 2
O4B O 0.1544(13) 0.6010(19) 0.2782(12) 0.060(6) Uani 0.790(5) 1 d D U P A 2
S1B S -0.1461(7) 0.5879(11) -0.0636(7) 0.059(2) Uani 0.790(5) 1 d D U P A 2
S2B S 0.1327(7) 0.5726(12) 0.0477(7) 0.051(2) Uani 0.790(5) 1 d D U P A 2
Br1B Br 0.2889(3) 0.7451(10) 0.0125(3) 0.0602(11) Uani 0.790(5) 1 d D U P A 2
N1B N 0.0149(17) 0.5919(18) -0.2265(13) 0.068(4) Uani 0.790(5) 1 d D U P A 2
C9B C 0.002(3) 0.536(2) -0.3271(19) 0.065(4) Uani 0.790(5) 1 d D U P A 2
H9C H 0.0630 0.4905 -0.3188 0.079 Uiso 0.790(5) 1 calc R U P A 2
H9D H -0.0701 0.5042 -0.3550 0.079 Uiso 0.790(5) 1 calc R U P A 2
C10B C 0.010(2) 0.6100(19) -0.379(2) 0.061(5) Uani 0.790(5) 1 d D U P A 2
H10B H -0.0360 0.6633 -0.3826 0.073 Uiso 0.790(5) 1 calc R U P A 2
C11B C 0.086(3) 0.612(3) -0.431(2) 0.079(8) Uani 0.790(5) 1 d D U P A 2
H11C H 0.1324 0.5586 -0.4275 0.095 Uiso 0.790(5) 1 calc R U P A 2
H11D H 0.0905 0.6656 -0.4681 0.095 Uiso 0.790(5) 1 calc R U P A 2
N2B N -0.0359(14) 0.6108(18) 0.2272(12) 0.060(4) Uani 0.790(5) 1 d D U P A 2
C12B C -0.051(2) 0.6117(13) 0.3238(16) 0.061(5) Uani 0.790(5) 1 d D U P A 2
H12C H 0.0167 0.5879 0.3751 0.074 Uiso 0.790(5) 1 calc R U P A 2
H12D H -0.1131 0.5690 0.3217 0.074 Uiso 0.790(5) 1 calc R U P A 2
C13B C -0.077(2) 0.7123(14) 0.352(2) 0.072(7) Uani 0.790(5) 1 d D U P A 2
H13B H -0.0221 0.7596 0.3584 0.086 Uiso 0.790(5) 1 calc R U P A 2
C14B C -0.160(2) 0.735(2) 0.365(3) 0.089(9) Uani 0.790(5) 1 d D U P A 2
H14C H -0.2163 0.6897 0.3587 0.107 Uiso 0.790(5) 1 calc R U P A 2
H14D H -0.1694 0.7986 0.3819 0.107 Uiso 0.790(5) 1 calc R U P A 2
C1C C 0.581(4) 0.953(2) 0.715(2) 0.082(5) Uiso 0.182(8) 1 d G U P B 1
C2C C 0.551(3) 0.9455(18) 0.606(2) 0.082(5) Uiso 0.182(8) 1 d G U P B 1
C3C C 0.440(3) 0.9453(19) 0.565(2) 0.082(5) Uiso 0.182(8) 1 d G U P B 1
C4C C 0.392(3) 0.950(2) 0.646(3) 0.082(5) Uiso 0.182(8) 1 d G U P B 1
C5C C 0.614(4) 0.932(4) 0.351(3) 0.082(5) Uiso 0.182(8) 1 d G U P B 1
C6C C 0.566(3) 0.935(3) 0.432(3) 0.082(5) Uiso 0.182(8) 1 d G U P B 1
C7C C 0.455(3) 0.936(3) 0.391(2) 0.082(5) Uiso 0.182(8) 1 d G U P B 1
C8C C 0.425(4) 0.935(4) 0.281(2) 0.082(5) Uiso 0.182(8) 1 d G U P B 1
C12C C 0.534(6) 0.929(6) 0.164(3) 0.082(5) Uiso 0.182(8) 1 d G U P B 1
H12E H 0.4621 0.9447 0.1130 0.099 Uiso 0.182(8) 1 calc R U P B 1
H12F H 0.5904 0.9751 0.1600 0.099 Uiso 0.182(8) 1 calc R U P B 1
C13C C 0.561(6) 0.851(6) 0.156(4) 0.082(5) Uiso 0.182(8) 1 d G U P B 1
H13C H 0.5513 0.8055 0.2012 0.099 Uiso 0.182(8) 1 calc R U P B 1
C14C C 0.600(7) 0.821(7) 0.096(4) 0.082(5) Uiso 0.182(8) 1 d G U P B 1
H14E H 0.6112 0.8632 0.0486 0.099 Uiso 0.182(8) 1 calc R U P B 1
H14F H 0.6185 0.7563 0.0956 0.099 Uiso 0.182(8) 1 calc R U P B 1
N1C N 0.481(4) 0.954(2) 0.734(2) 0.082(5) Uiso 0.182(8) 1 d G U P B 1
N2C N 0.525(5) 0.931(4) 0.263(3) 0.082(5) Uiso 0.182(8) 1 d G U P B 1
O1C O 0.672(4) 0.959(3) 0.776(3) 0.082(5) Uiso 0.182(8) 1 d G U P B 1
O2C O 0.295(4) 0.948(3) 0.637(3) 0.082(5) Uiso 0.182(8) 1 d G U P B 1
O3C O 0.711(4) 0.931(5) 0.360(4) 0.082(5) Uiso 0.182(8) 1 d G U P B 1
O4C O 0.334(4) 0.937(5) 0.220(2) 0.082(5) Uiso 0.182(8) 1 d G U P B 1
S5C S 0.655(3) 0.936(3) 0.554(3) 0.082(5) Uiso 0.182(8) 1 d G U P B 1
S6C S 0.351(3) 0.939(3) 0.442(3) 0.082(5) Uiso 0.182(8) 1 d G U P B 1
C9C C 0.473(5) 0.957(3) 0.832(3) 0.082(5) Uiso 0.182(8) 1 d DG U P B 1
H9E H 0.5212 0.9061 0.8717 0.099 Uiso 0.182(8) 1 calc R U P B 1
H9F H 0.3960 0.9400 0.8255 0.099 Uiso 0.182(8) 1 calc R U P B 1
C10C C 0.502(5) 1.048(3) 0.894(4) 0.082(5) Uiso 0.182(8) 1 d D U P B 1
H10C H 0.4481 1.0970 0.8793 0.099 Uiso 0.182(8) 1 calc R U P B 1
C11C C 0.588(5) 1.062(5) 0.960(5) 0.082(5) Uiso 0.182(8) 1 d D U P B 1
H11E H 0.6436 1.0152 0.9770 0.099 Uiso 0.182(8) 1 calc R U P B 1
H11F H 0.5994 1.1205 0.9948 0.099 Uiso 0.182(8) 1 calc R U P B 1
C15C C 0.3697(14) 0.684(2) 0.554(2) 0.082(5) Uiso 0.182(8) 1 d G U P B 1
C16C C 0.424(2) 0.676(3) 0.656(2) 0.082(5) Uiso 0.182(8) 1 d G U P B 1
C17C C 0.370(3) 0.673(5) 0.7275(16) 0.082(5) Uiso 0.182(8) 1 d G U P B 1
H17C H 0.2910 0.6763 0.7059 0.099 Uiso 0.182(8) 1 calc R U P B 1
C18C C 0.428(5) 0.666(7) 0.8257(18) 0.082(5) Uiso 0.182(8) 1 d G U P B 1
H18C H 0.3894 0.6651 0.8716 0.099 Uiso 0.182(8) 1 calc R U P B 1
C19C C 0.545(5) 0.661(7) 0.861(3) 0.082(5) Uiso 0.182(8) 1 d G U P B 1
H19C H 0.5852 0.6567 0.9295 0.099 Uiso 0.182(8) 1 calc R U P B 1
C20C C 0.600(3) 0.663(6) 0.796(4) 0.082(5) Uiso 0.182(8) 1 d G U P B 1
H20C H 0.6788 0.6592 0.8200 0.099 Uiso 0.182(8) 1 calc R U P B 1
C21C C 0.543(2) 0.669(5) 0.692(4) 0.082(5) Uiso 0.182(8) 1 d G U P B 1
C22C C 0.5994(14) 0.672(5) 0.625(5) 0.082(5) Uiso 0.182(8) 1 d G U P B 1
H22C H 0.6780 0.6680 0.6496 0.099 Uiso 0.182(8) 1 calc R U P B 1
C23C C 0.544(2) 0.680(5) 0.525(5) 0.082(5) Uiso 0.182(8) 1 d G U P B 1
C24C C 0.604(3) 0.683(7) 0.457(6) 0.082(5) Uiso 0.182(8) 1 d G U P B 1
H24C H 0.6820 0.6771 0.4817 0.099 Uiso 0.182(8) 1 calc R U P B 1
C25C C 0.550(5) 0.693(8) 0.359(5) 0.082(5) Uiso 0.182(8) 1 d G U P B 1
H25C H 0.5914 0.6942 0.3152 0.099 Uiso 0.182(8) 1 calc R U P B 1
C26C C 0.433(5) 0.702(7) 0.321(4) 0.082(5) Uiso 0.182(8) 1 d G U P B 1
H26C H 0.3964 0.7102 0.2521 0.099 Uiso 0.182(8) 1 calc R U P B 1
C27C C 0.373(3) 0.698(5) 0.383(3) 0.082(5) Uiso 0.182(8) 1 d G U P B 1
H27C H 0.2948 0.7034 0.3559 0.099 Uiso 0.182(8) 1 calc R U P B 1
C28C C 0.426(2) 0.687(4) 0.486(3) 0.082(5) Uiso 0.182(8) 1 d G U P B 1
Br1C Br 0.2129(13) 0.6955(17) 0.5060(13) 0.082(5) Uiso 0.182(8) 1 d G U P B 1
C1D C 0.5870(19) 0.9321(17) 0.7158(13) 0.091(14) Uani 0.818(8) 1 d D . P B 2
C2D C 0.5580(12) 0.8987(15) 0.6112(12) 0.059(8) Uani 0.818(8) 1 d D . P B 2
C3D C 0.4277(13) 0.9126(15) 0.5647(12) 0.065(8) Uani 0.818(8) 1 d D . P B 2
C4D C 0.3976(17) 0.9625(19) 0.6445(15) 0.083(9) Uani 0.818(8) 1 d D U P B 2
C5D C 0.6263(16) 0.950(2) 0.3615(17) 0.070(10) Uani 0.818(8) 1 d D . P B 2
C6D C 0.5760(13) 0.9636(18) 0.4374(12) 0.058(9) Uani 0.818(8) 1 d D . P B 2
C7D C 0.4672(13) 0.9689(19) 0.3946(12) 0.052(7) Uani 0.818(8) 1 d D . P B 2
C8D C 0.4370(15) 0.955(2) 0.2883(13) 0.053(8) Uani 0.818(8) 1 d D . P B 2
C15D C 0.3723(11) 0.8112(15) 0.5409(12) 0.068(9) Uani 0.818(8) 1 d D . P B 2
C16D C 0.4121(13) 0.7550(17) 0.6384(13) 0.072(9) Uani 0.818(8) 1 d D . P B 2
C17D C 0.3486(18) 0.722(3) 0.693(2) 0.082(12) Uani 0.818(8) 1 d D . P B 2
H17D H 0.2702 0.7272 0.6685 0.099 Uiso 0.818(8) 1 calc R U P B 2
C18D C 0.402(2) 0.682(3) 0.785(2) 0.078(11) Uani 0.818(8) 1 d D . P B 2
H18D H 0.3594 0.6559 0.8209 0.094 Uiso 0.818(8) 1 calc R U P B 2
C19D C 0.516(2) 0.678(3) 0.8257(19) 0.096(15) Uani 0.818(8) 1 d D . P B 2
H19D H 0.5516 0.6626 0.8935 0.115 Uiso 0.818(8) 1 calc R U P B 2
C20D C 0.5794(17) 0.697(2) 0.7629(18) 0.061(9) Uani 0.818(8) 1 d D . P B 2
H20D H 0.6543 0.6767 0.7807 0.073 Uiso 0.818(8) 1 calc R U P B 2
C21D C 0.5281(13) 0.7450(17) 0.6759(13) 0.061(8) Uani 0.818(8) 1 d D . P B 2
C22D C 0.5854(12) 0.7932(15) 0.6136(13) 0.059(8) Uani 0.818(8) 1 d D . P B 2
H22D H 0.6672 0.7825 0.6412 0.071 Uiso 0.818(8) 1 calc R U P B 2
C23D C 0.5376(13) 0.7565(17) 0.5092(14) 0.062(8) Uani 0.818(8) 1 d D . P B 2
C24D C 0.5954(15) 0.719(2) 0.4522(19) 0.055(10) Uani 0.818(8) 1 d D . P B 2
H24D H 0.6726 0.7075 0.4802 0.066 Uiso 0.818(8) 1 calc R U P B 2
C25D C 0.540(2) 0.700(3) 0.3560(19) 0.068(10) Uani 0.818(8) 1 d D . P B 2
H25D H 0.5803 0.6801 0.3153 0.081 Uiso 0.818(8) 1 calc R U P B 2
C26D C 0.426(2) 0.708(3) 0.3148(17) 0.076(12) Uani 0.818(8) 1 d D . P B 2
H26D H 0.3896 0.6949 0.2466 0.091 Uiso 0.818(8) 1 calc R U P B 2
C27D C 0.3659(19) 0.734(2) 0.3738(16) 0.080(12) Uani 0.818(8) 1 d D . P B 2
H27D H 0.2874 0.7318 0.3481 0.095 Uiso 0.818(8) 1 calc R U P B 2
C28D C 0.4192(13) 0.7639(16) 0.4702(12) 0.060(8) Uani 0.818(8) 1 d D . P B 2
O1D O 0.6788(16) 0.926(2) 0.7783(13) 0.103(11) Uani 0.818(8) 1 d D . P B 2
O2D O 0.3094(16) 0.995(2) 0.6387(16) 0.098(9) Uani 0.818(8) 1 d D U P B 2
O3D O 0.7235(13) 0.949(2) 0.3719(17) 0.098(10) Uani 0.818(8) 1 d D . P B 2
O4D O 0.3486(13) 0.957(2) 0.2222(11) 0.065(7) Uani 0.818(8) 1 d D . P B 2
S5D S 0.6489(7) 0.9700(11) 0.5637(7) 0.085(4) Uani 0.818(8) 1 d D . P B 2
S6D S 0.3714(6) 0.9858(11) 0.4525(6) 0.058(3) Uani 0.818(8) 1 d D . P B 2
Br1D Br 0.2130(3) 0.8199(10) 0.4867(3) 0.0808(15) Uani 0.818(8) 1 d D . P B 2
N1D N 0.4897(19) 0.965(3) 0.7284(16) 0.153(19) Uani 0.818(8) 1 d D . P B 2
C9D C 0.505(4) 1.024(5) 0.827(3) 0.34(4) Uiso 0.818(8) 1 d D U P B 2
H9G H 0.5817 1.0465 0.8597 0.406 Uiso 0.818(8) 1 calc R U P B 2
H9H H 0.4530 1.0785 0.8152 0.406 Uiso 0.818(8) 1 calc R U P B 2
C10D C 0.478(7) 0.957(6) 0.877(4) 0.34(4) Uiso 0.818(8) 1 d D U P B 2
H10D H 0.5264 0.9037 0.8984 0.406 Uiso 0.818(8) 1 calc R U P B 2
C11D C 0.380(7) 0.961(8) 0.899(7) 0.34(4) Uiso 0.818(8) 1 d D U P B 2
H11G H 0.3313 1.0135 0.8777 0.406 Uiso 0.818(8) 1 calc R U P B 2
H11H H 0.3615 0.9112 0.9351 0.406 Uiso 0.818(8) 1 calc R U P B 2
N2D N 0.5392(15) 0.948(2) 0.2727(12) 0.062(7) Uani 0.818(8) 1 d D . P B 2
C12D C 0.554(3) 0.935(2) 0.1765(17) 0.102(12) Uani 0.818(8) 1 d D U P B 2
H12G H 0.6128 0.9777 0.1721 0.123 Uiso 0.818(8) 1 calc R U P B 2
H12H H 0.4841 0.9522 0.1229 0.123 Uiso 0.818(8) 1 calc R U P B 2
C13D C 0.584(4) 0.832(2) 0.162(3) 0.113(12) Uani 0.818(8) 1 d D U P B 2
H13D H 0.5715 0.7859 0.2050 0.135 Uiso 0.818(8) 1 calc R U P B 2
C14D C 0.622(5) 0.805(3) 0.102(4) 0.18(3) Uiso 0.818(8) 1 d D . P B 2
H14G H 0.6360 0.8483 0.0576 0.220 Uiso 0.818(8) 1 calc R U P B 2
H14H H 0.6381 0.7396 0.0989 0.220 Uiso 0.818(8) 1 calc R U P B 2

loop_
_atom_site_aniso_label
_atom_site_aniso_U_11
_atom_site_aniso_U_22
_atom_site_aniso_U_33
_atom_site_aniso_U_23
_atom_site_aniso_U_13
_atom_site_aniso_U_12
Br1A 0.0354(14) 0.061(2) 0.080(3) 0.008(2) 0.0148(17) 0.0056(19)
C1B 0.070(7) 0.043(9) 0.066(7) -0.003(7) 0.000(5) -0.002(9)
C2B 0.052(5) 0.034(6) 0.063(6) 0.003(5) 0.000(4) -0.005(5)
C3B 0.053(4) 0.030(6) 0.062(6) 0.008(4) 0.007(5) 0.001(4)
C4B 0.069(7) 0.030(9) 0.067(6) 0.006(7) 0.014(6) 0.002(8)
C5B 0.052(6) 0.035(10) 0.083(7) 0.009(10) 0.020(5) -0.006(10)
C6B 0.046(5) 0.030(9) 0.074(5) 0.005(7) 0.010(4) -0.006(8)
C7B 0.045(5) 0.027(9) 0.068(6) 0.006(8) 0.009(4) -0.010(8)
C8B 0.056(7) 0.033(10) 0.066(6) 0.012(10) 0.012(5) -0.006(10)
C15B 0.039(4) 0.030(6) 0.061(7) 0.008(5) 0.014(5) 0.003(5)
C16B 0.045(5) 0.032(8) 0.062(8) 0.008(6) 0.017(5) 0.003(8)
C17B 0.054(8) 0.040(11) 0.060(11) 0.007(9) 0.024(7) 0.010(10)
C18B 0.068(9) 0.046(12) 0.057(11) 0.006(9) 0.019(9) 0.004(11)
C19B 0.069(10) 0.039(11) 0.055(11) 0.006(9) 0.015(8) 0.007(10)
C20B 0.060(8) 0.043(11) 0.056(10) 0.006(8) 0.008(7) 0.002(9)
C21B 0.045(6) 0.038(8) 0.058(8) 0.007(7) 0.012(6) 0.003(7)
C22B 0.040(6) 0.037(6) 0.061(8) 0.005(6) 0.010(6) -0.003(5)
C23B 0.035(6) 0.038(8) 0.063(8) 0.003(7) 0.016(6) -0.004(8)
C24B 0.042(7) 0.047(11) 0.074(10) -0.006(10) 0.021(8) 0.000(10)
C25B 0.052(9) 0.049(12) 0.071(10) -0.006(10) 0.023(9) 0.003(10)
C26B 0.053(9) 0.042(12) 0.065(10) -0.004(10) 0.017(8) -0.001(10)
C27B 0.041(8) 0.036(11) 0.061(9) 0.003(9) 0.014(7) -0.006(9)
C28B 0.035(5) 0.035(8) 0.061(8) 0.003(7) 0.013(6) -0.002(8)
O1B 0.076(9) 0.053(15) 0.078(12) -0.015(13) -0.012(9) -0.007(13)
O2B 0.073(9) 0.056(13) 0.087(16) -0.009(12) 0.023(9) 0.004(11)
O3B 0.054(7) 0.052(14) 0.123(16) -0.001(14) 0.030(7) 0.003(12)
O4B 0.063(8) 0.038(13) 0.066(9) 0.007(12) 0.006(8) -0.006(11)
S1B 0.053(4) 0.032(5) 0.076(5) -0.002(5) 0.000(4) -0.014(4)
S2B 0.045(4) 0.033(4) 0.066(6) 0.012(4) 0.009(4) -0.001(4)
Br1B 0.0354(14) 0.061(2) 0.080(3) 0.008(2) 0.0148(17) 0.0056(19)
N1B 0.080(8) 0.044(9) 0.067(7) 0.001(7) 0.010(6) 0.002(8)
C9B 0.091(12) 0.032(9) 0.066(8) 0.007(7) 0.017(8) -0.007(9)
C10B 0.078(13) 0.026(10) 0.076(9) 0.005(9) 0.021(10) -0.006(10)
C11B 0.086(18) 0.065(17) 0.086(19) 0.009(14) 0.029(13) -0.012(15)
N2B 0.065(7) 0.036(9) 0.076(6) 0.008(9) 0.020(5) 0.001(9)
C12B 0.070(11) 0.031(10) 0.082(7) 0.005(10) 0.025(7) 0.011(10)
C13B 0.078(13) 0.037(11) 0.089(12) 0.004(11) 0.015(11) 0.025(12)
C14B 0.083(17) 0.052(17) 0.13(2) -0.023(17) 0.028(17) 0.016(14)
C1D 0.15(3) 0.024(15) 0.048(19) -0.011(13) -0.04(2) 0.018(19)
C2D 0.049(15) 0.056(18) 0.043(16) -0.005(13) -0.021(13) -0.013(13)
C3D 0.08(2) 0.057(18) 0.047(18) -0.015(14) 0.010(15) 0.022(16)
C4D 0.087(19) 0.09(2) 0.072(19) -0.012(18) 0.034(18) 0.023(18)
C5D 0.06(2) 0.021(15) 0.14(3) 0.006(18) 0.05(2) -0.011(14)
C6D 0.057(17) 0.018(13) 0.067(19) -0.003(13) -0.019(15) -0.019(13)
C7D 0.062(18) 0.029(14) 0.044(16) -0.010(12) -0.007(13) -0.001(13)
C8D 0.058(18) 0.014(13) 0.08(2) 0.002(13) 0.009(16) -0.014(13)
C15D 0.048(15) 0.07(2) 0.08(2) -0.050(18) 0.021(15) -0.033(15)
C16D 0.066(19) 0.08(2) 0.048(19) -0.005(18) -0.008(16) 0.01(2)
C17D 0.09(2) 0.08(3) 0.11(3) -0.02(2) 0.06(2) 0.00(2)
C18D 0.10(3) 0.05(2) 0.10(3) 0.02(2) 0.04(2) 0.02(2)
C19D 0.11(3) 0.10(3) 0.05(2) 0.04(2) -0.01(2) 0.00(3)
C20D 0.058(17) 0.030(16) 0.09(3) 0.003(16) 0.019(17) 0.012(14)
C21D 0.059(17) 0.07(2) 0.037(17) -0.012(15) -0.004(14) 0.002(17)
C22D 0.044(15) 0.07(2) 0.045(17) 0.019(14) -0.004(13) 0.012(14)
C23D 0.058(16) 0.042(17) 0.07(2) 0.006(15) -0.004(15) -0.019(15)
C24D 0.044(15) 0.032(16) 0.11(3) 0.028(16) 0.052(19) 0.007(12)
C25D 0.12(3) 0.033(17) 0.06(2) 0.009(17) 0.05(2) -0.004(19)
C26D 0.12(3) 0.019(14) 0.06(2) -0.008(15) -0.01(2) 0.007(18)
C27D 0.11(3) 0.035(19) 0.06(2) -0.016(16) -0.01(2) -0.027(18)
C28D 0.072(18) 0.055(19) 0.036(16) -0.009(14) -0.005(14) -0.015(17)
O1D 0.12(2) 0.068(19) 0.057(16) -0.012(15) -0.048(15) 0.011(17)
O2D 0.085(17) 0.13(2) 0.084(18) 0.001(17) 0.041(15) 0.030(16)
O3D 0.053(14) 0.060(18) 0.19(3) 0.037(19) 0.046(16) -0.007(13)
O4D 0.057(13) 0.054(15) 0.064(14) 0.007(13) -0.004(11) -0.015(12)
S5D 0.070(6) 0.045(6) 0.089(8) 0.008(6) -0.039(6) -0.014(5)
S6D 0.054(5) 0.054(6) 0.049(6) -0.010(4) -0.004(4) 0.019(4)
Br1D 0.054(2) 0.098(3) 0.071(3) 0.020(3) -0.003(2) -0.003(2)
N1D 0.11(3) 0.23(5) 0.08(3) -0.08(3) -0.02(2) 0.05(3)
N2D 0.056(16) 0.058(17) 0.066(17) -0.003(14) 0.013(14) -0.026(13)
C12D 0.16(3) 0.08(2) 0.09(2) 0.00(2) 0.08(2) -0.04(2)
C13D 0.18(3) 0.08(2) 0.10(2) 0.01(2) 0.07(2) -0.03(2)

loop_
_atom_type_symbol
_atom_type_description
_atom_type_scat_dispersion_real
_atom_type_scat_dispersion_imag
_atom_type_scat_source
C C 0.0033 0.0016 'International Tables Vol C Tables 4.2.6.8 and 6.1.1.4'
H H 0.0000 0.0000 'International Tables Vol C Tables 4.2.6.8 and 6.1.1.4'
N N 0.0061 0.0033 'International Tables Vol C Tables 4.2.6.8 and 6.1.1.4'
O O 0.0106 0.0060 'International Tables Vol C Tables 4.2.6.8 and 6.1.1.4'
S S 0.1246 0.1234 'International Tables Vol C Tables 4.2.6.8 and 6.1.1.4'
Br Br -0.2901 2.4595 'International Tables Vol C Tables 4.2.6.8 and 6.1.1.4'

loop_
_geom_angle_atom_site_label_1
_geom_angle_atom_site_label_2
_geom_angle_atom_site_label_3
_geom_angle
O1A C1A N1A 126.6
O1A C1A C2A 127.9
N1A C1A C2A 105.5
C3A C2A C1A 108.9
C3A C2A S1A 132.0
C1A C2A S1A 119.2
C2A C3A C4A 108.5
C2A C3A S2A 132.8
C4A C3A S2A 118.7
O2A C4A N1A 127.2
O2A C4A C3A 127.0
N1A C4A C3A 105.8
O3A C5A N2A 127.2
O3A C5A C6A 126.9
N2A C5A C6A 105.9
C7A C6A C5A 108.4
C7A C6A S1A 132.9
C5A C6A S1A 118.7
C6A C7A C8A 108.8
C6A C7A S2A 132.1
C8A C7A S2A 119.1
O4A C8A N2A 126.6
O4A C8A C7A 127.7
N2A C8A C7A 105.7
N2A C12A C13A 112.1
N2A C12A H12A 109.2
C13A C12A H12A 109.2
N2A C12A H12B 109.2
C13A C12A H12B 109.2
H12A C12A H12B 107.9
C14A C13A C12A 123.3
C14A C13A H13A 118.4
C12A C13A H13A 118.4
C13A C14A H14A 120.0
C13A C14A H14B 120.0
H14A C14A H14B 120.0
C4A N1A C1A 111.3
C4A N1A C9A 124.9
C1A N1A C9A 123.8
C5A N2A C8A 111.3
C5A N2A C12A 124.4
C8A N2A C12A 124.3
C6A S1A C2A 95.1
C3A S2A C7A 95.0
N1A C9A C10A 122(6)
N1A C9A H9A 106.9
C10A C9A H9A 106.9
N1A C9A H9B 106.9
C10A C9A H9B 106.9
H9A C9A H9B 106.7
C11A C10A C9A 119(5)
C11A C10A H10A 120.7
C9A C10A H10A 120.7
C10A C11A H11A 120.0
C10A C11A H11B 120.0
H11A C11A H11B 120.0
C16A C15A C28A 123.8
C16A C15A Br1A 116.2
C28A C15A Br1A 120.0
C15A C16A C21A 115.6
C15A C16A C17A 124.9
C21A C16A C17A 119.4
C18A C17A C16A 121.1
C18A C17A H17A 119.4
C16A C17A H17A 119.4
C17A C18A C19A 119.1
C17A C18A H18A 120.4
C19A C18A H18A 120.4
C20A C19A C18A 121.9
C20A C19A H19A 119.0
C18A C19A H19A 119.0
C19A C20A C21A 121.2
C19A C20A H20A 119.4
C21A C20A H20A 119.4
C20A C21A C22A 121.1
C20A C21A C16A 117.2
C22A C21A C16A 121.7
C23A C22A C21A 121.8
C23A C22A H22A 119.1
C21A C22A H22A 119.1
C22A C23A C28A 118.3
C22A C23A C24A 121.5
C28A C23A C24A 120.2
C25A C24A C23A 121.6
C25A C24A H24A 119.2
C23A C24A H24A 119.2
C24A C25A C26A 118.3
C24A C25A H25A 120.9
C26A C25A H25A 120.9
C27A C26A C25A 122.4
C27A C26A H26A 118.8
C25A C26A H26A 118.8
C26A C27A C28A 121.2
C26A C27A H27A 119.4
C28A C27A H27A 119.4
C27A C28A C15A 124.9
C27A C28A C23A 116.4
C15A C28A C23A 118.8
O1B C1B N1B 127.0(18)
O1B C1B C2B 125.2(19)
N1B C1B C2B 107.8(14)
C1B C2B C22B 108.0(12)
C1B C2B C3B 104.4(14)
C22B C2B C3B 109.4(11)
C1B C2B S1B 103.4(11)
C22B C2B S1B 111.0(11)
C3B C2B S1B 119.7(11)
C4B C3B C15B 111.9(14)
C4B C3B C2B 104.2(13)
C15B C3B C2B 107.9(11)
C4B C3B S2B 105.4(11)
C15B C3B S2B 108.8(10)
C2B C3B S2B 118.6(12)
O2B C4B N1B 124.5(18)
O2B C4B C3B 127.3(17)
N1B C4B C3B 108.1(15)
O3B C5B N2B 126.7(19)
O3B C5B C6B 127.5(18)
N2B C5B C6B 105.8(14)
C7B C6B C5B 109.0(14)
C7B C6B S1B 126.7(15)
C5B C6B S1B 124.2(12)
C6B C7B C8B 109.8(15)
C6B C7B S2B 126.8(13)
C8B C7B S2B 123.4(11)
O4B C8B N2B 123.1(16)
O4B C8B C7B 131.8(16)
N2B C8B C7B 104.7(13)
C28B C15B C16B 107.6(12)
C28B C15B C3B 107.5(12)
C16B C15B C3B 106.1(11)
C28B C15B Br1B 111.3(10)
C16B C15B Br1B 111.3(10)
C3B C15B Br1B 112.7(10)
C17B C16B C21B 119.9(15)
C17B C16B C15B 127.5(14)
C21B C16B C15B 112.4(14)
C18B C17B C16B 118.7(16)
C18B C17B H17B 120.7
C16B C17B H17B 120.7
C19B C18B C17B 122.4(17)
C19B C18B H18B 118.8
C17B C18B H18B 118.8
C18B C19B C20B 119.0(16)
C18B C19B H19B 120.5
C20B C19B H19B 120.5
C21B C20B C19B 118.4(16)
C21B C20B H20B 120.8
C19B C20B H20B 120.8
C20B C21B C16B 120.9(16)
C20B C21B C22B 125.4(14)
C16B C21B C22B 113.1(13)
C21B C22B C23B 109.4(12)
C21B C22B C2B 107.1(13)
C23B C22B C2B 107.6(12)
C21B C22B H22B 110.9
C23B C22B H22B 110.9
C2B C22B H22B 110.9
C24B C23B C28B 120.4(14)
C24B C23B C22B 127.0(14)
C28B C23B C22B 112.1(13)
C25B C24B C23B 119.0(15)
C25B C24B H24B 120.5
C23B C24B H24B 120.5
C24B C25B C26B 122.2(17)
C24B C25B H25B 118.9
C26B C25B H25B 118.9
C25B C26B C27B 119.2(16)
C25B C26B H26B 120.4
C27B C26B H26B 120.4
C26B C27B C28B 121.0(16)
C26B C27B H27B 119.5
C28B C27B H27B 119.5
C27B C28B C23B 117.4(15)
C27B C28B C15B 128.9(14)
C23B C28B C15B 112.7(12)
C6B S1B C2B 100.4(8)
C7B S2B C3B 102.4(8)
C4B N1B C1B 115.0(16)
C4B N1B C9B 127.1(18)
C1B N1B C9B 116.8(17)
C10B C9B N1B 97(2)
C10B C9B H9C 112.3
N1B C9B H9C 112.3
C10B C9B H9D 112.3
N1B C9B H9D 112.3
H9C C9B H9D 109.9
C9B C10B C11B 121(3)
C9B C10B H10B 119.5
C11B C10B H10B 119.5
C10B C11B H11C 120.0
C10B C11B H11D 120.0
H11C C11B H11D 120.0
C5B N2B C8B 110.5(14)
C5B N2B C12B 123.3(16)
C8B N2B C12B 125.3(15)
N2B C12B C13B 111.3(15)
N2B C12B H12C 109.4
C13B C12B H12C 109.4
N2B C12B H12D 109.4
C13B C12B H12D 109.4
H12C C12B H12D 108.0
C14B C13B C12B 125(2)
C14B C13B H13B 117.6
C12B C13B H13B 117.6
C13B C14B H14C 120.0
C13B C14B H14D 120.0
H14C C14B H14D 120.0
O1C C1C N1C 126.0
O1C C1C C2C 127.9
N1C C1C C2C 106.1
C3C C2C C1C 108.7
C3C C2C S5C 131.6
C1C C2C S5C 119.7
C2C C3C C4C 108.2
C2C C3C S6C 132.5
C4C C3C S6C 119.3
O2C C4C N1C 126.6
O2C C4C C3C 127.0
N1C C4C C3C 106.4
O3C C5C N2C 126.7
O3C C5C C6C 126.9
N2C C5C C6C 106.5
C7C C6C C5C 108.1
C7C C6C S5C 132.6
C5C C6C S5C 119.3
C6C C7C C8C 108.6
C6C C7C S6C 131.7
C8C C7C S6C 119.7
O4C C8C N2C 126.0
O4C C8C C7C 127.8
N2C C8C C7C 106.2
C13C C12C N2C 103.8
C13C C12C H12E 111.0
N2C C12C H12E 111.0
C13C C12C H12F 111.0
N2C C12C H12F 111.0
H12E C12C H12F 109.0
C12C C13C C14C 127.1
C12C C13C H13C 116.5
C14C C13C H13C 116.5
C13C C14C H14E 120.0
C13C C14C H14F 120.0
H14E C14C H14F 120.0
C4C N1C C1C 110.6
C4C N1C C9C 125.2
C1C N1C C9C 124.1
C5C N2C C8C 110.6
C5C N2C C12C 124.8
C8C N2C C12C 124.6
C6C S5C C2C 95.8
C3C S6C C7C 95.7
N1C C9C C10C 120(4)
N1C C9C H9E 107.2
C10C C9C H9E 107.2
N1C C9C H9F 107.2
C10C C9C H9F 107.2
H9E C9C H9F 106.9
C11C C10C C9C 125(2)
C11C C10C H10C 117.6
C9C C10C H10C 117.6
C10C C11C H11E 120.0
C10C C11C H11F 120.0
H11E C11C H11F 120.0
C16C C15C C28C 123.3
C16C C15C Br1C 118.4
C28C C15C Br1C 118.3
C15C C16C C17C 124.7
C15C C16C C21C 117.9
C17C C16C C21C 117.4
C18C C17C C16C 121.5
C18C C17C H17C 119.3
C16C C17C H17C 119.3
C17C C18C C19C 120.8
C17C C18C H18C 119.6
C19C C18C H18C 119.6
C20C C19C C18C 119.9
C20C C19C H19C 120.0
C18C C19C H19C 120.0
C19C C20C C21C 121.4
C19C C20C H20C 119.3
C21C C20C H20C 119.3
C22C C21C C20C 121.4
C22C C21C C16C 119.4
C20C C21C C16C 119.1
C23C C22C C21C 121.8
C23C C22C H22C 119.1
C21C C22C H22C 119.1
C22C C23C C24C 121.1
C22C C23C C28C 120.4
C24C C23C C28C 118.5
C25C C24C C23C 121.3
C25C C24C H24C 119.3
C23C C24C H24C 119.3
C24C C25C C26C 120.0
C24C C25C H25C 120.0
C26C C25C H25C 120.0
C27C C26C C25C 120.6
C27C C26C H26C 119.7
C25C C26C H26C 119.7
C26C C27C C28C 121.1
C26C C27C H27C 119.5
C28C C27C H27C 119.5
C15C C28C C27C 124.4
C15C C28C C23C 117.2
C27C C28C C23C 118.5
O1D C1D N1D 127.6(18)
O1D C1D C2D 124.3(19)
N1D C1D C2D 108.0(14)
C1D C2D C22D 108.0(12)
C1D C2D C3D 104.4(14)
C22D C2D C3D 109.3(11)
C1D C2D S5D 103.4(11)
C22D C2D S5D 111.8(12)
C3D C2D S5D 119.1(11)
C4D C3D C15D 112.0(15)
C4D C3D C2D 104.2(13)
C15D C3D C2D 108.1(11)
C4D C3D S6D 106.2(11)
C15D C3D S6D 107.8(10)
C2D C3D S6D 118.6(12)
O2D C4D N1D 124.3(18)
O2D C4D C3D 127.4(17)
N1D C4D C3D 108.2(15)
O3D C5D N2D 126.2(19)
O3D C5D C6D 127.9(18)
N2D C5D C6D 105.7(13)
C7D C6D C5D 109.1(14)
C7D C6D S5D 126.1(15)
C5D C6D S5D 124.8(12)
C6D C7D C8D 109.8(15)
C6D C7D S6D 126.7(13)
C8D C7D S6D 123.4(11)
O4D C8D N2D 123.5(16)
O4D C8D C7D 131.7(16)
N2D C8D C7D 104.5(13)
C28D C15D C16D 107.6(13)
C28D C15D C3D 107.1(12)
C16D C15D C3D 106.6(12)
C28D C15D Br1D 111.7(10)
C16D C15D Br1D 112.1(11)
C3D C15D Br1D 111.5(10)
C17D C16D C21D 119.8(15)
C17D C16D C15D 127.8(14)
C21D C16D C15D 112.2(14)
C18D C17D C16D 118.6(16)
C18D C17D H17D 120.7
C16D C17D H17D 120.7
C19D C18D C17D 122.3(18)
C19D C18D H18D 118.9
C17D C18D H18D 118.9
C18D C19D C20D 118.2(17)
C18D C19D H19D 120.9
C20D C19D H19D 120.9
C21D C20D C19D 117.9(16)
C21D C20D H20D 121.1
C19D C20D H20D 121.1
C20D C21D C16D 120.7(15)
C20D C21D C22D 125.9(14)
C16D C21D C22D 113.4(13)
C21D C22D C23D 108.9(12)
C21D C22D C2D 107.4(13)
C23D C22D C2D 107.5(12)
C21D C22D H22D 111.0
C23D C22D H22D 111.0
C2D C22D H22D 111.0
C24D C23D C28D 120.5(14)
C24D C23D C22D 127.2(14)
C28D C23D C22D 112.3(14)
C25D C24D C23D 118.8(15)
C25D C24D H24D 120.6
C23D C24D H24D 120.6
C24D C25D C26D 122.3(17)
C24D C25D H25D 118.8
C26D C25D H25D 118.8
C25D C26D C27D 119.3(16)
C25D C26D H26D 120.3
C27D C26D H26D 120.3
C26D C27D C28D 120.6(16)
C26D C27D H27D 119.7
C28D C27D H27D 119.7
C27D C28D C23D 117.6(15)
C27D C28D C15D 129.6(15)
C23D C28D C15D 112.6(12)
C6D S5D C2D 100.2(7)
C7D S6D C3D 102.5(8)
C4D N1D C1D 114.7(16)
C4D N1D C9D 127(2)
C1D N1D C9D 116.5(19)
C10D C9D N1D 97(2)
C10D C9D H9G 112.3
N1D C9D H9G 112.3
C10D C9D H9H 112.3
N1D C9D H9H 112.3
H9G C9D H9H 109.9
C9D C10D C11D 121(3)
C9D C10D H10D 119.6
C11D C10D H10D 119.6
C10D C11D H11G 120.0
C10D C11D H11H 120.0
H11G C11D H11H 120.0
C5D N2D C8D 110.7(14)
C5D N2D C12D 123.5(16)
C8D N2D C12D 125.8(15)
N2D C12D C13D 111.3(15)
N2D C12D H12G 109.4
C13D C12D H12G 109.4
N2D C12D H12H 109.4
C13D C12D H12H 109.4
H12G C12D H12H 108.0
C14D C13D C12D 126(3)
C14D C13D H13D 117.0
C12D C13D H13D 117.0
C13D C14D H14G 120.0
C13D C14D H14H 120.0
H14G C14D H14H 120.0

loop_
_geom_bond_atom_site_label_1
_geom_bond_atom_site_label_2
_geom_bond_distance
C1A O1A 1.2086
C1A N1A 1.4027
C1A C2A 1.4804
C2A C3A 1.3513
C2A S1A 1.7447
C3A C4A 1.4903
C3A S2A 1.7426
C4A O2A 1.2130
C4A N1A 1.3853
C5A O3A 1.2178
C5A N2A 1.3865
C5A C6A 1.4876
C6A C7A 1.3494
C6A S1A 1.7386
C7A C8A 1.4819
C7A S2A 1.7451
C8A O4A 1.2093
C8A N2A 1.3944
C12A N2A 1.4568
C12A C13A 1.4896
C12A H12A 0.9900
C12A H12B 0.9900
C13A C14A 1.2907
C13A H13A 0.9500
C14A H14A 0.9500
C14A H14B 0.9500
N1A C9A 1.4544
C9A C10A 1.50(3)
C9A H9A 0.9900
C9A H9B 0.9900
C10A C11A 1.28(3)
C10A H10A 0.9500
C11A H11A 0.9500
C11A H11B 0.9500
C15A C16A 1.3520
C15A C28A 1.4141
C15A Br1A 1.8769
C16A C21A 1.4209
C16A C17A 1.4361
C17A C18A 1.3061
C17A H17A 0.9500
C18A C19A 1.4013
C18A H18A 0.9500
C19A C20A 1.3599
C19A H19A 0.9500
C20A C21A 1.3753
C20A H20A 0.9500
C21A C22A 1.3979
C22A C23A 1.3437
C22A H22A 0.9500
C23A C28A 1.4217
C23A C24A 1.4360
C24A C25A 1.3065
C24A H24A 0.9500
C25A C26A 1.3983
C25A H25A 0.9500
C26A C27A 1.3746
C26A H26A 0.9500
C27A C28A 1.3755
C27A H27A 0.9500
C1B O1B 1.217(19)
C1B N1B 1.40(2)
C1B C2B 1.50(2)
C2B C22B 1.53(2)
C2B C3B 1.59(2)
C2B S1B 1.843(17)
C3B C4B 1.51(2)
C3B C15B 1.58(2)
C3B S2B 1.846(15)
C4B O2B 1.198(19)
C4B N1B 1.37(2)
C5B O3B 1.206(18)
C5B N2B 1.38(2)
C5B C6B 1.46(2)
C6B C7B 1.323(19)
C6B S1B 1.740(15)
C7B C8B 1.46(2)
C7B S2B 1.725(16)
C8B O4B 1.208(16)
C8B N2B 1.41(2)
C15B C28B 1.51(2)
C15B C16B 1.54(2)
C15B Br1B 1.931(13)
C16B C17B 1.40(2)
C16B C21B 1.41(2)
C17B C18B 1.38(2)
C17B H17B 0.9500
C18B C19B 1.37(2)
C18B H18B 0.9500
C19B C20B 1.43(2)
C19B H19B 0.9500
C20B C21B 1.38(2)
C20B H20B 0.9500
C21B C22B 1.51(2)
C22B C23B 1.51(2)
C22B H22B 1.0000
C23B C24B 1.39(2)
C23B C28B 1.436(19)
C24B C25B 1.35(2)
C24B H24B 0.9500
C25B C26B 1.38(2)
C25B H25B 0.9500
C26B C27B 1.38(2)
C26B H26B 0.9500
C27B C28B 1.39(2)
C27B H27B 0.9500
N1B C9B 1.61(3)
C9B C10B 1.31(3)
C9B H9C 0.9900
C9B H9D 0.9900
C10B C11B 1.41(4)
C10B H10B 0.9500
C11B H11C 0.9500
C11B H11D 0.9500
N2B C12B 1.47(2)
C12B C13B 1.54(2)
C12B H12C 0.9900
C12B H12D 0.9900
C13B C14B 1.19(3)
C13B H13B 0.9500
C14B H14C 0.9500
C14B H14D 0.9500
C1C O1C 1.2027
C1C N1C 1.3985
C1C C2C 1.4883
C2C C3C 1.3421
C2C S5C 1.7448
C3C C4C 1.4976
C3C S6C 1.7441
C4C O2C 1.2062
C4C N1C 1.3824
C5C O3C 1.2110
C5C N2C 1.3836
C5C C6C 1.4947
C6C C7C 1.3402
C6C S5C 1.7399
C7C C8C 1.4898
C7C S6C 1.7450
C8C O4C 1.2031
C8C N2C 1.3901
C12C C13C 1.1880
C12C N2C 1.4661
C12C H12E 0.9900
C12C H12F 0.9900
C13C C14C 1.2109
C13C H13C 0.9500
C14C H14E 0.9500
C14C H14F 0.9500
N1C C9C 1.4637
C9C C10C 1.54(2)
C9C H9E 0.9900
C9C H9F 0.9900
C10C C11C 1.19(3)
C10C H10C 0.9500
C11C H11E 0.9500
C11C H11F 0.9500
C15C C16C 1.3986
C15C C28C 1.4070
C15C Br1C 1.8994
C16C C17C 1.4255
C16C C21C 1.4424
C17C C18C 1.3581
C17C H17C 0.9500
C18C C19C 1.4222
C18C H18C 0.9500
C19C C20C 1.3499
C19C H19C 0.9500
C20C C21C 1.4233
C20C H20C 0.9500
C21C C22C 1.3923
C22C C23C 1.3859
C22C H22C 0.9500
C23C C24C 1.4274
C23C C28C 1.4366
C24C C25C 1.3525
C24C H24C 0.9500
C25C C26C 1.4220
C25C H25C 0.9500
C26C C27C 1.3630
C26C H26C 0.9500
C27C C28C 1.4165
C27C H27C 0.9500
C1D O1D 1.218(19)
C1D N1D 1.40(2)
C1D C2D 1.50(2)
C2D C22D 1.53(2)
C2D C3D 1.59(2)
C2D S5D 1.844(17)
C3D C4D 1.51(2)
C3D C15D 1.59(2)
C3D S6D 1.845(16)
C4D O2D 1.196(19)
C4D N1D 1.37(2)
C5D O3D 1.207(18)
C5D N2D 1.38(2)
C5D C6D 1.46(2)
C6D C7D 1.324(19)
C6D S5D 1.740(15)
C7D C8D 1.46(2)
C7D S6D 1.724(16)
C8D O4D 1.208(16)
C8D N2D 1.41(2)
C15D C28D 1.51(2)
C15D C16D 1.54(2)
C15D Br1D 1.930(13)
C16D C17D 1.40(2)
C16D C21D 1.41(2)
C17D C18D 1.39(2)
C17D H17D 0.9500
C18D C19D 1.38(2)
C18D H18D 0.9500
C19D C20D 1.44(2)
C19D H19D 0.9500
C20D C21D 1.38(2)
C20D H20D 0.9500
C21D C22D 1.51(2)
C22D C23D 1.51(2)
C22D H22D 1.0000
C23D C24D 1.39(2)
C23D C28D 1.435(19)
C24D C25D 1.35(2)
C24D H24D 0.9500
C25D C26D 1.38(2)
C25D H25D 0.9500
C26D C27D 1.38(2)
C26D H26D 0.9500
C27D C28D 1.39(2)
C27D H27D 0.9500
N1D C9D 1.61(3)
C9D C10D 1.31(3)
C9D H9G 0.9900
C9D H9H 0.9900
C10D C11D 1.41(4)
C10D H10D 0.9500
C11D H11G 0.9500
C11D H11H 0.9500
N2D C12D 1.47(2)
C12D C13D 1.54(2)
C12D H12G 0.9900
C12D H12H 0.9900
C13D C14D 1.19(3)
C13D H13D 0.9500
C14D H14G 0.9500
C14D H14H 0.9500

loop_
_geom_torsion_atom_site_label_1
_geom_torsion_atom_site_label_2
_geom_torsion_atom_site_label_3
_geom_torsion_atom_site_label_4
_geom_torsion
O1A C1A C2A C3A -176.8
N1A C1A C2A C3A 1
O1A C1A C2A S1A 6
N1A C1A C2A S1A -176.7
C1A C2A C3A C4A -1.9
S1A C2A C3A C4A 176.6
C1A C2A C3A S2A 179.3
S1A C2A C3A S2A -4
C2A C3A C4A O2A -178.2
S2A C3A C4A O2A 2
C2A C3A C4A N1A 1.0
S2A C3A C4A N1A -180.0
O3A C5A C6A C7A 179.4
N2A C5A C6A C7A -0.4
O3A C5A C6A S1A -0.5
N2A C5A C6A S1A 179.7
C5A C6A C7A C8A -0.5
S1A C6A C7A C8A 179.4
C5A C6A C7A S2A -179.8
S1A C6A C7A S2A 0.1
C6A C7A C8A O4A -178.4
S2A C7A C8A O4A 1.0
C6A C7A C8A N2A 1.2
S2A C7A C8A N2A -179.4
N2A C12A C13A C14A 121.4
O2A C4A N1A C1A 179.6
C3A C4A N1A C1A 0.3
O2A C4A N1A C9A 0.6
C3A C4A N1A C9A -178.6
O1A C1A N1A C4A 177.4
C2A C1A N1A C4A -1.4
O1A C1A N1A C9A -5
C2A C1A N1A C9A 177.6
O3A C5A N2A C8A -178.6
C6A C5A N2A C8A 0
O3A C5A N2A C12A 1
C6A C5A N2A C12A 179.2
O4A C8A N2A C5A 178.1
C7A C8A N2A C5A -1.5
O4A C8A N2A C12A -1
C7A C8A N2A C12A -179.6
C13A C12A N2A C5A -80.4
C13A C12A N2A C8A 97.4
C7A C6A S1A C2A -2.8
C5A C6A S1A C2A 177.1
C3A C2A S1A C6A 5
C1A C2A S1A C6A -177.9
C2A C3A S2A C7A -1.0
C4A C3A S2A C7A -179.8
C6A C7A S2A C3A 2.1
C8A C7A S2A C3A -177.1
C4A N1A C9A C10A 137(5)
C1A N1A C9A C10A -42(5)
N1A C9A C10A C11A -116(11)
C28A C15A C16A C21A 0.5
Br1A C15A C16A C21A -178.9
C28A C15A C16A C17A 179.3
Br1A C15A C16A C17A -0.1
C15A C16A C17A C18A -178.2
C21A C16A C17A C18A 0.5
C16A C17A C18A C19A 0.1
C17A C18A C19A C20A -0.8
C18A C19A C20A C21A 2
C19A C20A C21A C22A 178.8
C19A C20A C21A C16A -0.2
C15A C16A C21A C20A 178.4
C17A C16A C21A C20A -0.5
C15A C16A C21A C22A -0.6
C17A C16A C21A C22A -179.4
C20A C21A C22A C23A -179.0
C16A C21A C22A C23A -0.1
C21A C22A C23A C28A 2
C21A C22A C23A C24A 179.1
C22A C23A C24A C25A -177.8
C28A C23A C24A C25A -1
C23A C24A C25A C26A 0.2
C24A C25A C26A C27A -1.0
C25A C26A C27A C28A 1.1
C26A C27A C28A C15A 178.3
C26A C27A C28A C23A -0.4
C16A C15A C28A C27A -178.5
Br1A C15A C28A C27A 0.9
C16A C15A C28A C23A 0.2
Br1A C15A C28A C23A 179.5
C22A C23A C28A C27A 177.9
C24A C23A C28A C27A -0.3
C22A C23A C28A C15A -2
C24A C23A C28A C15A -179.1
O1B C1B C2B C22B -59(3)
N1B C1B C2B C22B 119.7(17)
O1B C1B C2B C3B -175(2)
N1B C1B C2B C3B 3(2)
O1B C1B C2B S1B 59(3)
N1B C1B C2B S1B -122.6(17)
C1B C2B C3B C4B -6.2(16)
C22B C2B C3B C4B -121.5(14)
S1B C2B C3B C4B 108.8(14)
C1B C2B C3B C15B 112.9(14)
C22B C2B C3B C15B -2.4(17)
S1B C2B C3B C15B -132.1(12)
C1B C2B C3B S2B -122.9(13)
C22B C2B C3B S2B 121.8(13)
S1B C2B C3B S2B -7.9(17)
C15B C3B C4B O2B 67(3)
C2B C3B C4B O2B -177(3)
S2B C3B C4B O2B -51(3)
C15B C3B C4B N1B -109.4(18)
C2B C3B C4B N1B 7(2)
S2B C3B C4B N1B 132.5(16)
O3B C5B C6B C7B 179(3)
N2B C5B C6B C7B 0(3)
O3B C5B C6B S1B 2(5)
N2B C5B C6B S1B -176.6(19)
C5B C6B C7B C8B 2(3)
S1B C6B C7B C8B 178(2)
C5B C6B C7B S2B -179(2)
S1B C6B C7B S2B -3(3)
C6B C7B C8B O4B -176(3)
S2B C7B C8B O4B 5(5)
C6B C7B C8B N2B -3(3)
S2B C7B C8B N2B 178.0(18)
C4B C3B C15B C28B 173.0(13)
C2B C3B C15B C28B 58.9(15)
S2B C3B C15B C28B -71.0(13)
C4B C3B C15B C16B 58.1(16)
C2B C3B C15B C16B -56.0(15)
S2B C3B C15B C16B 174.1(11)
C4B C3B C15B Br1B -64.0(15)
C2B C3B C15B Br1B -178.0(11)
S2B C3B C15B Br1B 52.1(13)
C28B C15B C16B C17B 131(2)
C3B C15B C16B C17B -114(2)
Br1B C15B C16B C17B 9(3)
C28B C15B C16B C21B -53.6(17)
C3B C15B C16B C21B 61.3(17)
Br1B C15B C16B C21B -175.8(13)
C21B C16B C17B C18B 2(4)
C15B C16B C17B C18B 178(3)
C16B C17B C18B C19B -1(5)
C17B C18B C19B C20B -5(5)
C18B C19B C20B C21B 10(5)
C19B C20B C21B C16B -8(4)
C19B C20B C21B C22B -179(3)
C17B C16B C21B C20B 2(3)
C15B C16B C21B C20B -173(2)
C17B C16B C21B C22B 174(2)
C15B C16B C21B C22B -2(2)
C20B C21B C22B C23B -133(3)
C16B C21B C22B C23B 56.0(18)
C20B C21B C22B C2B 111(3)
C16B C21B C22B C2B -60.4(17)
C1B C2B C22B C21B -52.5(16)
C3B C2B C22B C21B 60.5(15)
S1B C2B C22B C21B -165.2(10)
C1B C2B C22B C23B -170.0(14)
C3B C2B C22B C23B -57.0(16)
S1B C2B C22B C23B 77.3(13)
C21B C22B C23B C24B 136(3)
C2B C22B C23B C24B -108(3)
C21B C22B C23B C28B -52.4(17)
C2B C22B C23B C28B 63.6(17)
C28B C23B C24B C25B 8(4)
C22B C23B C24B C25B 179(3)
C23B C24B C25B C26B -6(5)
C24B C25B C26B C27B -2(5)
C25B C26B C27B C28B 8(5)
C26B C27B C28B C23B -7(4)
C26B C27B C28B C15B -174(2)
C24B C23B C28B C27B -1(3)
C22B C23B C28B C27B -174(2)
C24B C23B C28B C15B 168(2)
C22B C23B C28B C15B -4(2)
C16B C15B C28B C27B -135(2)
C3B C15B C28B C27B 111(2)
Br1B C15B C28B C27B -13(3)
C16B C15B C28B C23B 56.8(17)
C3B C15B C28B C23B -57.1(17)
Br1B C15B C28B C23B 179.0(12)
C7B C6B S1B C2B -39(2)
C5B C6B S1B C2B 137(2)
C1B C2B S1B C6B 156.1(12)
C22B C2B S1B C6B -88.3(13)
C3B C2B S1B C6B 40.6(14)
C6B C7B S2B C3B 40(2)
C8B C7B S2B C3B -141(2)
C4B C3B S2B C7B -146.7(12)
C15B C3B S2B C7B 93.1(13)
C2B C3B S2B C7B -30.6(14)
O2B C4B N1B C1B 178(3)
C3B C4B N1B C1B -5(3)
O2B C4B N1B C9B 10(4)
C3B C4B N1B C9B -173(2)
O1B C1B N1B C4B 179(3)
C2B C1B N1B C4B 1(3)
O1B C1B N1B C9B -11(4)
C2B C1B N1B C9B 170.3(17)
C4B N1B C9B C10B -103(3)
C1B N1B C9B C10B 89(3)
N1B C9B C10B C11B 128(3)
O3B C5B N2B C8B 179(3)
C6B C5B N2B C8B -2(3)
O3B C5B N2B C12B 10(5)
C6B C5B N2B C12B -171(2)
O4B C8B N2B C5B 176(3)
C7B C8B N2B C5B 3(3)
O4B C8B N2B C12B -14(5)
C7B C8B N2B C12B 172(2)
C5B N2B C12B C13B -83(3)
C8B N2B C12B C13B 109(3)
N2B C12B C13B C14B 119(3)
O1C C1C C2C C3C -176.7
N1C C1C C2C C3C 2.1
O1C C1C C2C S5C 4.6
N1C C1C C2C S5C -176.6
C1C C2C C3C C4C -1.9
S5C C2C C3C C4C 176.6
C1C C2C C3C S6C 179.3
S5C C2C C3C S6C -2.2
C2C C3C C4C O2C -177
S6C C3C C4C O2C 2
C2C C3C C4C N1C 1.0
S6C C3C C4C N1C -180.0
O3C C5C C6C C7C 179.4
N2C C5C C6C C7C -0.4
O3C C5C C6C S5C -0.5
N2C C5C C6C S5C 179.7
C5C C6C C7C C8C -0.5
S5C C6C C7C C8C 179.4
C5C C6C C7C S6C -179.8
S5C C6C C7C S6C 0.1
C6C C7C C8C O4C -178.4
S6C C7C C8C O4C 1.0
C6C C7C C8C N2C 1.2
S6C C7C C8C N2C -179.4
N2C C12C C13C C14C -164.0
O2C C4C N1C C1C 179.6
C3C C4C N1C C1C 0.3
O2C C4C N1C C9C 0.6
C3C C4C N1C C9C -178.6
O1C C1C N1C C4C 177.4
C2C C1C N1C C4C -1.4
O1C C1C N1C C9C -3.6
C2C C1C N1C C9C 177.6
O3C C5C N2C C8C -178.6
C6C C5C N2C C8C 1.2
O3C C5C N2C C12C -0.6
C6C C5C N2C C12C 179.2
O4C C8C N2C C5C 178.2
C7C C8C N2C C5C -1.5
O4C C8C N2C C12C 0.1
C7C C8C N2C C12C -179.6
C13C C12C N2C C5C 74.7
C13C C12C N2C C8C -107.5
C7C C6C S5C C2C -2.8
C5C C6C S5C C2C 177.1
C3C C2C S5C C6C 3.8
C1C C2C S5C C6C -177.9
C2C C3C S6C C7C -1.1
C4C C3C S6C C7C -179.8
C6C C7C S6C C3C 2.1
C8C C7C S6C C3C -177.1
C4C N1C C9C C10C -109(3)
C1C N1C C9C C10C 72(3)
N1C C9C C10C C11C -101(9)
C28C C15C C16C C17C 179.6
Br1C C15C C16C C17C 2
C28C C15C C16C C21C -1
Br1C C15C C16C C21C -178.7
C15C C16C C17C C18C -178.5
C21C C16C C17C C18C 2
C16C C17C C18C C19C -0.2
C17C C18C C19C C20C -0.2
C18C C19C C20C C21C -0.1
C19C C20C C21C C22C 179.3
C19C C20C C21C C16C 2
C15C C16C C21C C22C 1
C17C C16C C21C C22C -179.7
C15C C16C C21C C20C 178.3
C17C C16C C21C C20C -1.0
C20C C21C C22C C23C -179.0
C16C C21C C22C C23C -0.4
C21C C22C C23C C24C 179.8
C21C C22C C23C C28C 1.1
C22C C23C C24C C25C -178.2
C28C C23C C24C C25C 0.5
C23C C24C C25C C26C 0.4
C24C C25C C26C C27C -1.2
C25C C26C C27C C28C 1.0
C16C C15C C28C C27C -178.6
Br1C C15C C28C C27C 0.3
C16C C15C C28C C23C 0.5
Br1C C15C C28C C23C 179.4
C26C C27C C28C C15C 179.0
C26C C27C C28C C23C 0.0
C22C C23C C28C C15C -1.1
C24C C23C C28C C15C -179.8
C22C C23C C28C C27C 178.0
C24C C23C C28C C27C -0.7
O1D C1D C2D C22D 58(3)
N1D C1D C2D C22D -118(2)
O1D C1D C2D C3D 174(2)
N1D C1D C2D C3D -2(3)
O1D C1D C2D S5D -61(3)
N1D C1D C2D S5D 123(2)
C1D C2D C3D C4D 6.0(17)
C22D C2D C3D C4D 121.3(15)
S5D C2D C3D C4D -108.5(15)
C1D C2D C3D C15D -113.2(14)
C22D C2D C3D C15D 2.0(17)
S5D C2D C3D C15D 132.2(12)
C1D C2D C3D S6D 123.8(13)
C22D C2D C3D S6D -120.9(13)
S5D C2D C3D S6D 9.2(17)
C15D C3D C4D O2D -71(3)
C2D C3D C4D O2D 173(3)
S6D C3D C4D O2D 47(3)
C15D C3D C4D N1D 109(3)
C2D C3D C4D N1D -8(3)
S6D C3D C4D N1D -134(2)
O3D C5D C6D C7D 175(3)
N2D C5D C6D C7D 0(3)
O3D C5D C6D S5D -6(5)
N2D C5D C6D S5D 179.1(19)
C5D C6D C7D C8D 3(3)
S5D C6D C7D C8D -176.5(19)
C5D C6D C7D S6D -179(2)
S5D C6D C7D S6D 1(3)
C6D C7D C8D O4D -178(3)
S6D C7D C8D O4D 4(5)
C6D C7D C8D N2D -4(3)
S6D C7D C8D N2D 177.7(19)
C4D C3D C15D C28D -173.1(13)
C2D C3D C15D C28D -58.9(15)
S6D C3D C15D C28D 70.4(13)
C4D C3D C15D C16D -58.1(16)
C2D C3D C15D C16D 56.1(16)
S6D C3D C15D C16D -174.6(11)
C4D C3D C15D Br1D 64.5(15)
C2D C3D C15D Br1D 178.7(11)
S6D C3D C15D Br1D -52.0(13)
C28D C15D C16D C17D -131(3)
C3D C15D C16D C17D 114(3)
Br1D C15D C16D C17D -8(3)
C28D C15D C16D C21D 54.2(18)
C3D C15D C16D C21D -60.4(19)
Br1D C15D C16D C21D 177.4(14)
C21D C16D C17D C18D 1(5)
C15D C16D C17D C18D -173(3)
C16D C17D C18D C19D 4(6)
C17D C18D C19D C20D -14(6)
C18D C19D C20D C21D 19(5)
C19D C20D C21D C16D -15(4)
C19D C20D C21D C22D 163(3)
C17D C16D C21D C20D 5(4)
C15D C16D C21D C20D -180(2)
C17D C16D C21D C22D -174(2)
C15D C16D C21D C22D 1(2)
C20D C21D C22D C23D 126(2)
C16D C21D C22D C23D -55.5(19)
C20D C21D C22D C2D -118(2)
C16D C21D C22D C2D 60.6(19)
C1D C2D C22D C21D 53.1(16)
C3D C2D C22D C21D -59.9(15)
S5D C2D C22D C21D 166.1(10)
C1D C2D C22D C23D 170.1(14)
C3D C2D C22D C23D 57.2(16)
S5D C2D C22D C23D -76.9(13)
C21D C22D C23D C24D -127(2)
C2D C22D C23D C24D 117(2)
C21D C22D C23D C28D 52.9(18)
C2D C22D C23D C28D -63.1(18)
C28D C23D C24D C25D 7(4)
C22D C23D C24D C25D -173(3)
C23D C24D C25D C26D -6(5)
C24D C25D C26D C27D -2(5)
C25D C26D C27D C28D 8(5)
C26D C27D C28D C23D -7(4)
C26D C27D C28D C15D 168(3)
C24D C23D C28D C27D -1(3)
C22D C23D C28D C27D 179(2)
C24D C23D C28D C15D -176.7(19)
C22D C23D C28D C15D 3(2)
C16D C15D C28D C27D 129(3)
C3D C15D C28D C27D -117(3)
Br1D C15D C28D C27D 5(3)
C16D C15D C28D C23D -56.4(18)
C3D C15D C28D C23D 57.9(18)
Br1D C15D C28D C23D -179.9(13)
C7D C6D S5D C2D 41(2)
C5D C6D S5D C2D -139(2)
C1D C2D S5D C6D -157.6(12)
C22D C2D S5D C6D 86.5(13)
C3D C2D S5D C6D -42.6(14)
C6D C7D S6D C3D -40(2)
C8D C7D S6D C3D 138(2)
C4D C3D S6D C7D 147.0(13)
C15D C3D S6D C7D -92.9(13)
C2D C3D S6D C7D 30.2(14)
O2D C4D N1D C1D -174(3)
C3D C4D N1D C1D 7(4)
O2D C4D N1D C9D -11(6)
C3D C4D N1D C9D 170(4)
O1D C1D N1D C4D -179(3)
C2D C1D N1D C4D -3(4)
O1D C1D N1D C9D 17(5)
C2D C1D N1D C9D -167(3)
C4D N1D C9D C10D 96(6)
C1D N1D C9D C10D -102(5)
N1D C9D C10D C11D -112(8)
O3D C5D N2D C8D -177(3)
C6D C5D N2D C8D -3(3)
O3D C5D N2D C12D 5(5)
C6D C5D N2D C12D -180(2)
O4D C8D N2D C5D 178(3)
C7D C8D N2D C5D 4(3)
O4D C8D N2D C12D -5(4)
C7D C8D N2D C12D -179(2)
C5D N2D C12D C13D 74(4)
C8D N2D C12D C13D -103(3)
N2D C12D C13D C14D -164(6)
